data_4070145
loop_
_publ_author_name
'Sun, Yan'
'Zhang, Zhengxing'
'Wang, Xu'
'Li, Xiaoqing'
'Weng, Linhong'
'Zhou, Xigeng'

_publ_section_title
;
 Lanthanide-Induced Diinsertion of Isocyanates into the N&#x2212;H Bond:
 Synthesis, Structure, and Reactivity of Organolanthanides Containing
 Diureido Ligands
;
_journal_issue 21
_journal_name_full Organometallics
_journal_page_first 6320
_journal_paper_doi 10.1021/om900631j
_journal_volume 28
_journal_year 2009
_chemical_formula_sum 'C37 H39 N6 O8 Yb'
_chemical_formula_weight 868.78
_chemical_name_systematic
; 
 ? 
;
_space_group_IT_number 15
_symmetry_cell_setting monoclinic
_symmetry_space_group_name_Hall '-C 2yc'
_symmetry_space_group_name_H-M 'C 1 2/c 1'
_atom_sites_solution_hydrogens geom
_atom_sites_solution_primary direct
_atom_sites_solution_secondary difmap
_audit_creation_method SHELXL-97
_cell_angle_alpha 90.00
_cell_angle_beta 101.656(5)
_cell_angle_gamma 90.00
_cell_formula_units_Z 8
_cell_length_a 22.705(9)
_cell_length_b 12.349(5)
_cell_length_c 29.169(11)
_cell_measurement_reflns_used 6343
_cell_measurement_temperature 293(2)
_cell_measurement_theta_max 26.795
_cell_measurement_theta_min 2.71
_cell_volume 8010(5)
_computing_cell_refinement 'Bruker SMART'
_computing_data_collection 'Bruker SMART'
_computing_data_reduction 'Bruker SHELXTL'
_computing_molecular_graphics 'Bruker SHELXTL'
_computing_publication_material 'Bruker SHELXTL'
_computing_structure_refinement 'SHELXL-97 (Sheldrick, 1997)'
_computing_structure_solution 'SHELXS-97 (Sheldrick, 1990)'
_diffrn_ambient_temperature 293(2)
_diffrn_measured_fraction_theta_full 0.995
_diffrn_measured_fraction_theta_max 0.995
_diffrn_measurement_device_type 'CCD area detector'
_diffrn_measurement_method 'phi and omega scans'
_diffrn_radiation_monochromator graphite
_diffrn_radiation_source 'fine-focus sealed tube'
_diffrn_radiation_type MoK\a
_diffrn_radiation_wavelength 0.71073
_diffrn_reflns_av_R_equivalents 0.0343
_diffrn_reflns_av_sigmaI/netI 0.0397
_diffrn_reflns_limit_h_max 26
_diffrn_reflns_limit_h_min -26
_diffrn_reflns_limit_k_max 14
_diffrn_reflns_limit_k_min -14
_diffrn_reflns_limit_l_max 34
_diffrn_reflns_limit_l_min -30
_diffrn_reflns_number 16218
_diffrn_reflns_theta_full 25.01
_diffrn_reflns_theta_max 25.01
_diffrn_reflns_theta_min 1.43
_exptl_absorpt_coefficient_mu 2.390
_exptl_absorpt_correction_T_max 0.7624
_exptl_absorpt_correction_T_min 0.6464
_exptl_absorpt_correction_type multi-scan
_exptl_absorpt_process_details sadabs
_exptl_crystal_colour yellow
_exptl_crystal_density_diffrn 1.441
_exptl_crystal_density_method 'not measured'
_exptl_crystal_description prism
_exptl_crystal_F_000 3496
_exptl_crystal_size_max 0.20
_exptl_crystal_size_mid 0.15
_exptl_crystal_size_min 0.12
_refine_diff_density_max 1.434
_refine_diff_density_min -0.680
_refine_diff_density_rms 0.165
_refine_ls_extinction_method none
_refine_ls_goodness_of_fit_ref 0.973
_refine_ls_hydrogen_treatment mixed
_refine_ls_matrix_type full
_refine_ls_number_parameters 411
_refine_ls_number_reflns 7031
_refine_ls_number_restraints 16
_refine_ls_restrained_S_all 0.973
_refine_ls_R_factor_all 0.0883
_refine_ls_R_factor_gt 0.0578
_refine_ls_shift/su_max 0.001
_refine_ls_shift/su_mean 0.000
_refine_ls_structure_factor_coef Fsqd
_refine_ls_weighting_details 'calc w=1/[\s^2^(Fo^2^)+(0.1591P)^2^+27.2730P] where P=(Fo^2^+2Fc^2^)/3'
_refine_ls_weighting_scheme calc
_refine_ls_wR_factor_gt 0.2043
_refine_ls_wR_factor_ref 0.2383
_reflns_number_gt 4376
_reflns_number_total 7031
_reflns_threshold_expression >2sigma(I)
_cod_data_source_file om900631j_si_002.cif
_cod_data_source_block f80424a
_cod_depositor_comments
;
The following automatic conversions were performed:

'_symmetry_cell_setting' value 'Monoclinic' changed to 'monoclinic'
according to /home/saulius/struct/CIF-dictionaries/cif_core.dic
dictionary named 'cif_core.dic' version 2.4.2 from 2011-04-26.

Automatic conversion script
Id: cif_fix_values 1715 2011-07-08 13:25:40Z adriana 
;
_cod_original_sg_symbol_H-M C2/c
_cod_database_code 4070145

loop_
_symmetry_equiv_pos_as_xyz
'x, y, z'
'-x, y, -z+1/2'
'x+1/2, y+1/2, z'
'-x+1/2, y+1/2, -z+1/2'
'-x, -y, -z'
'x, -y, z-1/2'
'-x+1/2, -y+1/2, -z'
'x+1/2, -y+1/2, z-1/2'

loop_
_atom_site_label
_atom_site_type_symbol
_atom_site_fract_x
_atom_site_fract_y
_atom_site_fract_z
_atom_site_U_iso_or_equiv
_atom_site_adp_type
_atom_site_occupancy
_atom_site_symmetry_multiplicity
_atom_site_calc_flag
_atom_site_refinement_flags
Yb1 Yb 0.280477(18) -0.00353(3) 0.820698(13) 0.0525(2) Uani 1 1 d .
N1 N 0.3844(4) -0.0443(9) 0.8529(3) 0.071(2) Uani 1 1 d .
N2 N 0.3534(4) -0.0306(7) 0.7758(3) 0.060(2) Uani 1 1 d .
N3 N 0.3066(4) -0.0092(5) 0.6967(3) 0.0522(19) Uani 1 1 d .
N4 N 0.2040(4) 0.0165(7) 0.6668(4) 0.066(2) Uani 1 1 d D
H4' H 0.206(2) 0.007(7) 0.6380(5) 0.079 Uiso 1 1 d D
N5 N 0.3562(6) 0.0225(13) 0.5159(4) 0.102(4) Uani 1 1 d .
N6 N -0.0398(6) 0.1266(14) 0.6537(5) 0.134(5) Uani 1 1 d .
O1 O 0.4052(3) -0.0441(9) 0.7164(2) 0.097(3) Uani 1 1 d .
O2 O 0.2376(3) 0.0136(5) 0.7436(2) 0.066(2) Uani 1 1 d .
O3 O 0.3741(7) -0.0554(15) 0.4996(4) 0.175(7) Uani 1 1 d .
O4 O 0.3471(6) 0.1085(13) 0.4955(4) 0.154(5) Uani 1 1 d .
O5 O -0.0687(5) 0.1456(16) 0.6150(5) 0.212(8) Uani 1 1 d .
O6 O -0.0587(5) 0.1386(17) 0.6868(5) 0.212(9) Uani 1 1 d .
C1 C 0.3088(6) 0.1495(5) 0.8849(4) 0.180(10) Uani 1 1 d G
H1A H 0.3363 0.1331 0.9122 0.216 Uiso 1 1 calc R
C2 C 0.2456(6) 0.1339(5) 0.8774(4) 0.156(11) Uani 1 1 d G
H2A H 0.2245 0.1054 0.8988 0.187 Uiso 1 1 calc R
C3 C 0.2202(5) 0.1694(4) 0.8313(4) 0.208(14) Uani 1 1 d G
H3A H 0.1796 0.1683 0.8173 0.249 Uiso 1 1 calc R
C4 C 0.2677(6) 0.2070(3) 0.8104(4) 0.198(15) Uani 1 1 d G
H4A H 0.2637 0.2348 0.7803 0.237 Uiso 1 1 calc R
C5 C 0.3225(5) 0.1947(4) 0.8436(4) 0.162(10) Uani 1 1 d G
H5A H 0.3606 0.2130 0.8390 0.194 Uiso 1 1 calc R
C6 C 0.1916(3) -0.1102(5) 0.8454(4) 0.107(5) Uani 1 1 d G
H6A H 0.1580 -0.0703 0.8488 0.128 Uiso 1 1 calc R
C7 C 0.2014(4) -0.1578(5) 0.8033(3) 0.096(4) Uani 1 1 d G
H7A H 0.1754 -0.1546 0.7743 0.115 Uiso 1 1 calc R
C8 C 0.2579(4) -0.2113(3) 0.8132(3) 0.099(4) Uani 1 1 d G
H8A H 0.2754 -0.2492 0.7919 0.118 Uiso 1 1 calc R
C9 C 0.2831(4) -0.1967(4) 0.8615(4) 0.109(5) Uani 1 1 d G
H9A H 0.3199 -0.2233 0.8773 0.131 Uiso 1 1 calc R
C10 C 0.2421(5) -0.1342(5) 0.8814(2) 0.116(6) Uani 1 1 d G
H10A H 0.2473 -0.1128 0.9125 0.139 Uiso 1 1 calc R
C11 C 0.4013(5) -0.0501(9) 0.8116(3) 0.063(2) Uani 1 1 d .
C12 C 0.4234(5) -0.0572(11) 0.8927(4) 0.083(3) Uani 1 1 d .
H12A H 0.4099 -0.0506 0.9206 0.100 Uiso 1 1 calc R
C13 C 0.4819(5) -0.0794(12) 0.8944(4) 0.095(4) Uani 1 1 d .
H13A H 0.5085 -0.0886 0.9229 0.114 Uiso 1 1 calc R
C14 C 0.5014(6) -0.0881(14) 0.8518(4) 0.109(5) Uani 1 1 d .
H14A H 0.5412 -0.1052 0.8515 0.131 Uiso 1 1 calc R
C15 C 0.4608(5) -0.0711(11) 0.8107(4) 0.080(3) Uani 1 1 d .
H15A H 0.4733 -0.0738 0.7823 0.096 Uiso 1 1 calc R
C16 C 0.3605(5) -0.0288(9) 0.7324(3) 0.060(2) Uani 1 1 d .
C17 C 0.3178(4) -0.0039(7) 0.6492(3) 0.050(2) Uani 1 1 d .
C18 C 0.3273(5) -0.0949(9) 0.6264(3) 0.070(3) Uani 1 1 d .
H18A H 0.3250 -0.1626 0.6399 0.084 Uiso 1 1 calc R
C19 C 0.3407(5) -0.0856(11) 0.5824(4) 0.080(3) Uani 1 1 d .
H19A H 0.3479 -0.1474 0.5661 0.097 Uiso 1 1 calc R
C20 C 0.3431(5) 0.0129(11) 0.5630(4) 0.075(4) Uani 1 1 d .
C21 C 0.3345(5) 0.1059(11) 0.5858(4) 0.079(3) Uani 1 1 d .
H21A H 0.3368 0.1729 0.5717 0.095 Uiso 1 1 calc R
C22 C 0.3222(4) 0.0992(8) 0.6306(3) 0.063(3) Uani 1 1 d .
H22A H 0.3171 0.1612 0.6475 0.075 Uiso 1 1 calc R
C23 C 0.2490(5) 0.0064(7) 0.7048(4) 0.057(2) Uani 1 1 d D
C24 C 0.1451(3) 0.0446(8) 0.6661(3) 0.065(3) Uani 1 1 d G
C25 C 0.1075(4) 0.0515(12) 0.6222(2) 0.199(10) Uani 1 1 d G
H25A H 0.1225 0.0367 0.5955 0.238 Uiso 1 1 calc R
C26 C 0.0475(3) 0.0804(12) 0.6183(2) 0.204(11) Uani 1 1 d G
H26A H 0.0224 0.0850 0.5889 0.245 Uiso 1 1 calc R
C27 C 0.0251(3) 0.1025(10) 0.6582(3) 0.090(4) Uani 1 1 d G
C28 C 0.0627(4) 0.0957(12) 0.7021(3) 0.161(9) Uani 1 1 d G
H28A H 0.0477 0.1104 0.7289 0.193 Uiso 1 1 calc R
C29 C 0.1226(4) 0.0667(11) 0.7061(2) 0.156(8) Uani 1 1 d G
H29A H 0.1478 0.0622 0.7354 0.187 Uiso 1 1 calc R
O7 O 0.1971(6) 0.9954(8) 0.5595(4) 0.112(4) Uani 1 1 d D
C30 C 0.1806(8) 0.8924(15) 0.5399(7) 0.162(9) Uani 1 1 d D
H30A H 0.1420 0.8709 0.5463 0.195 Uiso 1 1 calc R
H30B H 0.2104 0.8388 0.5534 0.195 Uiso 1 1 calc R
C31 C 0.1770(14) 0.900(2) 0.4890(7) 0.33(3) Uani 1 1 d D
H31A H 0.2157 0.8856 0.4810 0.392 Uiso 1 1 calc R
H31B H 0.1476 0.8491 0.4722 0.392 Uiso 1 1 calc R
C32 C 0.158(2) 1.011(2) 0.4788(6) 0.30(3) Uani 1 1 d D
H32A H 0.1741 1.0393 0.4526 0.356 Uiso 1 1 calc R
H32B H 0.1147 1.0171 0.4714 0.356 Uiso 1 1 calc R
C33 C 0.1832(9) 1.0700(17) 0.5216(8) 0.175(10) Uani 1 1 d D
H33A H 0.2193 1.1082 0.5180 0.210 Uiso 1 1 calc R
H33B H 0.1543 1.1228 0.5280 0.210 Uiso 1 1 calc R
O8 O 0.9956(16) 0.881(2) 0.5236(18) 0.457(19) Uiso 1 1 d D
C34 C 0.996(2) 0.788(4) 0.4931(11) 0.44(4) Uiso 1 1 d D
H34A H 1.0297 0.7922 0.4771 0.525 Uiso 1 1 calc R
H34B H 0.9591 0.7825 0.4701 0.525 Uiso 1 1 calc R
C35 C 1.0036(18) 0.693(2) 0.5265(17) 0.356(19) Uiso 1 1 d D
H35A H 1.0404 0.6547 0.5251 0.427 Uiso 1 1 calc R
H35B H 0.9702 0.6437 0.5175 0.427 Uiso 1 1 calc R
C36 C 1.006(2) 0.733(4) 0.5767(13) 0.40(2) Uiso 1 1 d D
H36A H 0.9832 0.6863 0.5936 0.479 Uiso 1 1 calc R
H36B H 1.0469 0.7399 0.5942 0.479 Uiso 1 1 calc R
C37 C 0.976(2) 0.841(4) 0.5652(18) 0.50(3) Uiso 1 1 d D
H37A H 0.9328 0.8331 0.5591 0.595 Uiso 1 1 calc R
H37B H 0.9881 0.8908 0.5910 0.595 Uiso 1 1 calc R

loop_
_atom_site_aniso_label
_atom_site_aniso_U_11
_atom_site_aniso_U_22
_atom_site_aniso_U_33
_atom_site_aniso_U_23
_atom_site_aniso_U_13
_atom_site_aniso_U_12
Yb1 0.0659(3) 0.0598(3) 0.0377(3) -0.00189(17) 0.0245(2) -0.0038(2)
N1 0.061(5) 0.123(7) 0.033(4) 0.007(5) 0.019(4) -0.006(5)
N2 0.058(5) 0.086(5) 0.042(4) 0.000(4) 0.021(4) -0.007(4)
N3 0.062(5) 0.066(5) 0.032(4) -0.003(3) 0.019(3) -0.010(4)
N4 0.059(5) 0.094(7) 0.047(5) -0.009(4) 0.016(4) -0.009(4)
N5 0.097(8) 0.167(13) 0.045(6) -0.002(7) 0.027(6) 0.001(8)
N6 0.086(9) 0.230(16) 0.082(9) -0.010(10) 0.004(8) 0.000(10)
O1 0.062(5) 0.188(8) 0.047(4) 0.004(5) 0.029(4) 0.015(5)
O2 0.060(4) 0.105(6) 0.038(4) -0.006(3) 0.020(3) 0.006(3)
O3 0.213(15) 0.270(17) 0.060(6) -0.003(9) 0.068(8) 0.069(14)
O4 0.169(12) 0.220(14) 0.085(7) 0.059(8) 0.053(7) 0.007(10)
O5 0.077(7) 0.43(3) 0.120(10) -0.058(13) 0.003(7) 0.021(11)
O6 0.095(9) 0.43(3) 0.106(10) -0.007(13) 0.022(7) 0.044(12)
C1 0.26(3) 0.100(14) 0.155(18) -0.082(14) -0.022(17) -0.005(16)
C2 0.30(3) 0.080(10) 0.135(16) -0.042(12) 0.149(19) -0.028(17)
C3 0.141(17) 0.113(18) 0.36(4) -0.13(2) 0.03(2) 0.028(14)
C4 0.45(5) 0.057(9) 0.081(11) -0.007(8) 0.030(18) 0.036(19)
C5 0.21(2) 0.092(13) 0.21(2) -0.069(15) 0.11(2) -0.072(14)
C6 0.104(10) 0.072(8) 0.172(15) 0.000(9) 0.093(11) -0.011(7)
C7 0.099(10) 0.099(10) 0.077(8) 0.017(7) -0.013(7) -0.042(8)
C8 0.148(13) 0.057(7) 0.112(11) -0.012(7) 0.075(10) -0.026(8)
C9 0.106(11) 0.103(10) 0.103(11) 0.047(9) -0.015(9) -0.037(8)
C10 0.193(18) 0.099(11) 0.070(9) -0.017(7) 0.064(11) -0.066(11)
C11 0.074(7) 0.082(7) 0.038(5) -0.001(5) 0.026(5) -0.015(6)
C12 0.083(8) 0.127(10) 0.043(6) -0.002(6) 0.020(6) -0.020(7)
C13 0.072(8) 0.163(14) 0.048(6) 0.018(7) 0.008(6) -0.007(8)
C14 0.072(8) 0.196(16) 0.056(7) 0.022(8) 0.007(6) -0.022(9)
C15 0.064(7) 0.127(11) 0.055(6) 0.013(6) 0.023(5) -0.007(6)
C16 0.062(6) 0.083(7) 0.040(5) -0.001(4) 0.019(5) 0.005(5)
C17 0.062(5) 0.062(6) 0.029(4) 0.003(4) 0.015(4) -0.014(4)
C18 0.107(9) 0.066(6) 0.042(5) -0.015(5) 0.023(5) -0.004(6)
C19 0.087(8) 0.103(10) 0.052(7) -0.022(6) 0.016(6) 0.006(7)
C20 0.062(6) 0.135(12) 0.033(5) 0.004(6) 0.017(5) -0.001(6)
C21 0.081(8) 0.109(9) 0.056(7) 0.017(6) 0.035(6) 0.000(7)
C22 0.069(6) 0.066(6) 0.061(6) -0.002(5) 0.029(5) -0.001(5)
C23 0.065(6) 0.063(6) 0.048(6) 0.002(4) 0.020(5) -0.016(5)
C24 0.072(7) 0.070(6) 0.059(6) -0.007(5) 0.022(5) -0.019(5)
C25 0.078(10) 0.46(3) 0.063(9) -0.028(15) 0.013(8) 0.055(16)
C26 0.079(11) 0.45(4) 0.086(12) -0.076(18) 0.019(9) 0.009(18)
C27 0.061(7) 0.143(12) 0.073(8) -0.010(7) 0.033(6) 0.000(7)
C28 0.094(11) 0.32(3) 0.076(10) 0.023(13) 0.046(9) 0.058(14)
C29 0.100(12) 0.30(2) 0.067(9) 0.018(13) 0.025(8) 0.056(15)
O7 0.123(9) 0.142(11) 0.079(7) -0.005(5) 0.035(7) -0.001(6)
C30 0.109(13) 0.19(2) 0.18(2) -0.019(16) -0.002(12) -0.076(14)
C31 0.21(3) 0.59(8) 0.15(3) -0.19(4) -0.03(2) 0.11(4)
C32 0.43(7) 0.39(6) 0.066(14) 0.011(19) 0.03(3) 0.16(4)
C33 0.117(15) 0.19(2) 0.20(2) 0.09(2) -0.001(15) -0.015(15)

loop_
_atom_type_symbol
_atom_type_description
_atom_type_scat_dispersion_real
_atom_type_scat_dispersion_imag
_atom_type_scat_source
C C 0.0033 0.0016 'International Tables Vol C Tables 4.2.6.8 and 6.1.1.4'
H H 0.0000 0.0000 'International Tables Vol C Tables 4.2.6.8 and 6.1.1.4'
N N 0.0061 0.0033 'International Tables Vol C Tables 4.2.6.8 and 6.1.1.4'
O O 0.0106 0.0060 'International Tables Vol C Tables 4.2.6.8 and 6.1.1.4'
Yb Yb -0.3850 5.5486 'International Tables Vol C Tables 4.2.6.8 and 6.1.1.4'

loop_
_geom_angle_atom_site_label_1
_geom_angle_atom_site_label_2
_geom_angle_atom_site_label_3
_geom_angle
O2 Yb1 N2 70.7(3)
O2 Yb1 N1 126.5(2)
N2 Yb1 N1 55.8(3)
O2 Yb1 C3 84.9(3)
N2 Yb1 C3 129.6(3)
N1 Yb1 C3 128.7(3)
O2 Yb1 C7 74.6(3)
N2 Yb1 C7 109.0(3)
N1 Yb1 C7 120.4(3)
C3 Yb1 C7 105.5(3)
O2 Yb1 C2 116.3(3)
N2 Yb1 C2 142.3(3)
N1 Yb1 C2 106.8(4)
C3 Yb1 C2 31.75(6)
C7 Yb1 C2 108.4(2)
O2 Yb1 C8 88.4(3)
N2 Yb1 C8 87.8(3)
N1 Yb1 C8 89.3(3)
C3 Yb1 C8 136.0(3)
C7 Yb1 C8 31.6
C2 Yb1 C8 127.8(2)
O2 Yb1 C4 77.3(3)
N2 Yb1 C4 98.8(3)
N1 Yb1 C4 109.1(4)
C3 Yb1 C4 31.59(6)
C7 Yb1 C4 130.4(4)
C2 Yb1 C4 52.13(8)
C8 Yb1 C4 161.1(4)
O2 Yb1 C6 96.8(3)
N2 Yb1 C6 138.9(3)
N1 Yb1 C6 122.3(3)
C3 Yb1 C6 85.8(2)
C7 Yb1 C6 31.52(6)
C2 Yb1 C6 78.66(16)
C8 Yb1 C6 51.95(8)
C4 Yb1 C6 117.0(3)
O2 Yb1 C1 128.9(3)
N2 Yb1 C1 113.7(3)
N1 Yb1 C1 78.2(4)
C3 Yb1 C1 52.03(8)
C7 Yb1 C1 136.2(2)
C2 Yb1 C1 31.37(6)
C8 Yb1 C1 140.7(3)
C4 Yb1 C1 51.65(7)
C6 Yb1 C1 104.67(19)
O2 Yb1 C9 119.5(3)
N2 Yb1 C9 99.7(3)
N1 Yb1 C9 73.0(3)
C3 Yb1 C9 130.6(2)
C7 Yb1 C9 51.80(7)
C2 Yb1 C9 106.4(2)
C8 Yb1 C9 31.2
C4 Yb1 C9 158.5(3)
C6 Yb1 C9 51.47(8)
C1 Yb1 C9 110.1(3)
O2 Yb1 C5 102.8(3)
N2 Yb1 C5 90.8(3)
N1 Yb1 C5 79.7(4)
C3 Yb1 C5 51.87(8)
C7 Yb1 C5 157.2(3)
C2 Yb1 C5 51.74(8)
C8 Yb1 C5 167.5(4)
C4 Yb1 C5 31.1
C6 Yb1 C5 130.4(2)
C1 Yb1 C5 31.02(6)
C9 Yb1 C5 137.5(4)
C12 N1 C11 121.5(10)
C12 N1 Yb1 142.9(7)
C11 N1 Yb1 95.6(6)
C16 N2 C11 120.4(8)
C16 N2 Yb1 141.4(7)
C11 N2 Yb1 98.2(5)
C23 N3 C16 125.9(8)
C23 N3 C17 120.4(8)
C16 N3 C17 113.7(8)
C23 N4 C24 127.3(10)
C23 N4 H4' 128(3)
C24 N4 H4' 105(3)
O3 N5 O4 123.7(14)
O3 N5 C20 117.5(16)
O4 N5 C20 118.8(14)
O6 N6 O5 122.6(16)
O6 N6 C27 119.1(13)
O5 N6 C27 117.8(13)
C23 O2 Yb1 141.8(7)
C5 C1 C2 108.0
C5 C1 Yb1 75.06(12)
C2 C1 Yb1 72.54(16)
C5 C1 H1A 126.0
C2 C1 H1A 126.0
Yb1 C1 H1A 118.3
C3 C2 C1 108.0
C3 C2 Yb1 73.6(2)
C1 C2 Yb1 76.09(18)
C3 C2 H2A 126.0
C1 C2 H2A 126.0
Yb1 C2 H2A 116.4
C2 C3 C4 108.0
C2 C3 Yb1 74.65(19)
C4 C3 Yb1 75.67(11)
C2 C3 H3A 126.0
C4 C3 H3A 126.0
Yb1 C3 H3A 115.8
C5 C4 C3 108.0
C5 C4 Yb1 75.8(2)
C3 C4 Yb1 72.74(13)
C5 C4 H4A 126.0
C3 C4 H4A 126.0
Yb1 C4 H4A 117.4
C4 C5 C1 108.0
C4 C5 Yb1 73.0(2)
C1 C5 Yb1 73.92(15)
C4 C5 H5A 126.0
C1 C5 H5A 126.0
Yb1 C5 H5A 118.9
C7 C6 C10 108.0
C7 C6 Yb1 72.96(13)
C10 C6 Yb1 76.0(2)
C7 C6 H6A 126.0
C10 C6 H6A 126.0
Yb1 C6 H6A 117.1
C6 C7 C8 108.0
C6 C7 Yb1 75.52(13)
C8 C7 Yb1 74.96(17)
C6 C7 H7A 126.0
C8 C7 H7A 126.0
Yb1 C7 H7A 115.7
C9 C8 C7 108.0
C9 C8 Yb1 76.1(2)
C7 C8 Yb1 73.43(19)
C9 C8 H8A 126.0
C7 C8 H8A 126.0
Yb1 C8 H8A 116.5
C8 C9 C10 108.0
C8 C9 Yb1 72.66(17)
C10 C9 Yb1 74.86(12)
C8 C9 H9A 126.0
C10 C9 H9A 126.0
Yb1 C9 H9A 118.4
C9 C10 C6 108.0
C9 C10 Yb1 74.24(12)
C6 C10 Yb1 72.9(2)
C9 C10 H10A 126.0
C6 C10 H10A 126.0
Yb1 C10 H10A 118.7
N1 C11 N2 110.4(9)
N1 C11 C15 119.1(10)
N2 C11 C15 130.5(8)
N1 C11 Yb1 56.8(5)
N2 C11 Yb1 53.6(5)
C15 C11 Yb1 175.8(7)
N1 C12 C13 122.5(10)
N1 C12 H12A 118.7
C13 C12 H12A 118.7
C12 C13 C14 117.8(11)
C12 C13 H13A 121.1
C14 C13 H13A 121.1
C15 C14 C13 119.1(12)
C15 C14 H14A 120.5
C13 C14 H14A 120.5
C14 C15 C11 119.9(10)
C14 C15 H15A 120.1
C11 C15 H15A 120.1
O1 C16 N2 130.2(10)
O1 C16 N3 113.4(8)
N2 C16 N3 116.3(9)
C18 C17 C22 122.7(9)
C18 C17 N3 120.5(8)
C22 C17 N3 116.7(7)
C17 C18 C19 118.4(10)
C17 C18 H18A 120.8
C19 C18 H18A 120.8
C20 C19 C18 120.0(11)
C20 C19 H19A 120.0
C18 C19 H19A 120.0
C19 C20 C21 122.4(10)
C19 C20 N5 119.9(12)
C21 C20 N5 117.7(12)
C20 C21 C22 118.9(11)
C20 C21 H21A 120.5
C22 C21 H21A 120.5
C21 C22 C17 117.5(10)
C21 C22 H22A 121.2
C17 C22 H22A 121.2
O2 C23 N4 119.2(11)
O2 C23 N3 123.7(10)
N4 C23 N3 117.1(10)
N4 C24 C25 116.2(7)
N4 C24 C29 123.8(7)
C25 C24 C29 120.0
C26 C25 C24 120.0
C26 C25 H25A 120.0
C24 C25 H25A 120.0
C25 C26 C27 120.0
C25 C26 H26A 120.0
C27 C26 H26A 120.0
C26 C27 C28 120.0
C26 C27 N6 119.3(8)
C28 C27 N6 120.6(8)
C29 C28 C27 120.0
C29 C28 H28A 120.0
C27 C28 H28A 120.0
C28 C29 C24 120.0
C28 C29 H29A 120.0
C24 C29 H29A 120.0
C30 O7 C33 105.5(13)
O7 C30 C31 108.1(14)
O7 C30 H30A 110.1
C31 C30 H30A 110.1
O7 C30 H30B 110.1
C31 C30 H30B 110.1
H30A C30 H30B 108.4
C32 C31 C30 102.6(16)
C32 C31 H31A 111.3
C30 C31 H31A 111.3
C32 C31 H31B 111.3
C30 C31 H31B 111.3
H31A C31 H31B 109.2
C33 C32 C31 104.4(16)
C33 C32 H32A 110.9
C31 C32 H32A 110.9
C33 C32 H32B 110.9
C31 C32 H32B 110.9
H32A C32 H32B 108.9
O7 C33 C32 109.4(15)
O7 C33 H33A 109.8
C32 C33 H33A 109.8
O7 C33 H33B 109.8
C32 C33 H33B 109.8
H33A C33 H33B 108.2
C34 O8 C37 107(3)
O8 C34 C35 103.2(17)
O8 C34 H34A 111.1
C35 C34 H34A 111.1
O8 C34 H34B 111.1
C35 C34 H34B 111.1
H34A C34 H34B 109.1
C34 C35 C36 110.4(16)
C34 C35 H35A 109.6
C36 C35 H35A 109.6
C34 C35 H35B 109.6
C36 C35 H35B 109.6
H35A C35 H35B 108.1
C37 C36 C35 98(3)
C37 C36 H36A 112.1
C35 C36 H36A 112.1
C37 C36 H36B 112.1
C35 C36 H36B 112.1
H36A C36 H36B 109.8
O8 C37 C36 106.7(18)
O8 C37 H37A 110.4
C36 C37 H37A 110.4
O8 C37 H37B 110.4
C36 C37 H37B 110.4
H37A C37 H37B 108.6

loop_
_geom_bond_atom_site_label_1
_geom_bond_atom_site_label_2
_geom_bond_distance
Yb1 O2 2.272(7)
Yb1 N2 2.334(8)
Yb1 N1 2.411(9)
Yb1 C3 2.589(6)
Yb1 C7 2.597(6)
Yb1 C2 2.602(5)
Yb1 C8 2.617(4)
Yb1 C4 2.626(5)
Yb1 C6 2.630(5)
Yb1 C1 2.648(6)
Yb1 C9 2.661(6)
Yb1 C5 2.663(4)
N1 C12 1.319(13)
N1 C11 1.339(11)
N2 C16 1.309(11)
N2 C11 1.368(13)
N3 C23 1.387(14)
N3 C16 1.459(13)
N3 C17 1.461(11)
N4 C23 1.353(16)
N4 C24 1.379(11)
N4 H4' 0.859(10)
N5 O3 1.18(2)
N5 O4 1.214(17)
N5 C20 1.468(15)
N6 O6 1.144(14)
N6 O5 1.207(15)
N6 C27 1.483(14)
O1 C16 1.215(11)
O2 C23 1.216(12)
C1 C5 1.4200
C1 C2 1.4200
C1 H1A 0.9300
C2 C3 1.4200
C2 H2A 0.9300
C3 C4 1.4200
C3 H3A 0.9300
C4 C5 1.4200
C4 H4A 0.9300
C5 H5A 0.9300
C6 C7 1.4200
C6 C10 1.4200
C6 H6A 0.9300
C7 C8 1.4200
C7 H7A 0.9300
C8 C9 1.4200
C8 H8A 0.9300
C9 C10 1.4200
C9 H9A 0.9300
C10 H10A 0.9300
C11 C15 1.380(14)
C12 C13 1.347(15)
C12 H12A 0.9300
C13 C14 1.404(15)
C13 H13A 0.9300
C14 C15 1.374(14)
C14 H14A 0.9300
C15 H15A 0.9300
C17 C18 1.345(13)
C17 C22 1.395(12)
C18 C19 1.382(14)
C18 H18A 0.9300
C19 C20 1.348(16)
C19 H19A 0.9300
C20 C21 1.361(16)
C21 C22 1.394(13)
C21 H21A 0.9300
C22 H22A 0.9300
C24 C25 1.3900
C24 C29 1.3900
C25 C26 1.3900
C25 H25A 0.9300
C26 C27 1.3900
C26 H26A 0.9300
C27 C28 1.3900
C28 C29 1.3900
C28 H28A 0.9300
C29 H29A 0.9300
O7 C30 1.414(15)
O7 C33 1.425(15)
C30 C31 1.473(17)
C30 H30A 0.9700
C30 H30B 0.9700
C31 C32 1.458(18)
C31 H31A 0.9700
C31 H31B 0.9700
C32 C33 1.455(17)
C32 H32A 0.9700
C32 H32B 0.9700
C33 H33A 0.9700
C33 H33B 0.9700
O8 C34 1.452(19)
O8 C37 1.455(19)
C34 C35 1.508(19)
C34 H34A 0.9700
C34 H34B 0.9700
C35 C36 1.532(19)
C35 H35A 0.9700
C35 H35B 0.9700
C36 C37 1.503(19)
C36 H36A 0.9700
C36 H36B 0.9700
C37 H37A 0.9700
C37 H37B 0.9700

loop_
_geom_hbond_atom_site_label_D
_geom_hbond_atom_site_label_H
_geom_hbond_atom_site_label_A
_geom_hbond_distance_DH
_geom_hbond_distance_HA
_geom_hbond_distance_DA
_geom_hbond_angle_DHA
_geom_hbond_site_symmetry_A
N4 H4' O7 0.859(10) 2.261(17) 3.112(14) 171(5) 1_545
